data_7132372
loop_
_publ_author_name
'Leinauer, Luisa'
'Parla, Giorgio'
'Messelbeger, Julian'
'Herrera, Alberto'
'Heinemann, Frank W.'
'Langer, Jens'
'Chuchelkin, Ilya'
'Grasruck, Alexander'
'Frie&#xdf;, Sibylle'
'Chelouan, Ahmed'
'Gavrilov, Konstantin'
'Dorta, Romano'

_publ_section_title
;
 Evolution of a 'privileged' P-alkene ligand: added planar chirality beats
 BINOL axial chirality in catalytic asymmetric C-C bond formation.
;
_journal_name_full 'Chemical communications (Cambridge, England)'
_journal_paper_doi 10.1039/d3cc04972h
_journal_year 2023
_chemical_absolute_configuration ad
_chemical_formula_moiety 'C40 H29 B N O2 P'
_chemical_formula_sum 'C40 H29 B N O2 P'
_chemical_formula_weight 597.42
_chemical_properties_physical Moisture-sensitive
_space_group_crystal_system monoclinic
_space_group_IT_number 4
_space_group_name_Hall 'P 2yb'
_space_group_name_H-M_alt 'P 1 21 1'
_atom_sites_solution_hydrogens mixed
_atom_sites_solution_primary direct
_audit_creation_date 2022-06-03
_audit_creation_method
;
Olex2 1.2
(compiled 2018.05.29 svn.r3508 for OlexSys, GUI svn.r5506)
;
_audit_update_record
;
2023-09-18 deposited with the CCDC.	2023-10-31 downloaded from the CCDC.
;
_cell_angle_alpha 90
_cell_angle_beta 98.601(4)
_cell_angle_gamma 90
_cell_formula_units_Z 2
_cell_length_a 7.8461(10)
_cell_length_b 15.3010(19)
_cell_length_c 13.0363(15)
_cell_measurement_reflns_used 9417
_cell_measurement_temperature 100(2)
_cell_measurement_theta_max 30.52
_cell_measurement_theta_min 2.85
_cell_volume 1547.4(3)
_computing_cell_refinement 'SAINT V8.38A (Bruker AXS, 2016)'
_computing_data_collection 'Bruker APEX3 (Bruker AXS, 2015)'
_computing_data_reduction 'SAINT V8.38A (Bruker AXS, 2016)'
_computing_molecular_graphics 'SHELXTL 6.12 (Bruker AXS, 2002)'
_computing_publication_material 'Olex2 (Dolomanov et al., 2009)'
_computing_structure_refinement 'SHELXL-2018/3 (Sheldrick, 2015)'
_computing_structure_solution 'SHELX XT 2014/5 (Sheldrick, 2015)'
_diffrn_ambient_temperature 100(2)
_diffrn_measured_fraction_theta_full 0.996
_diffrn_measured_fraction_theta_max 0.996
_diffrn_measurement_device_type 'Bruker Kappa ImuS Duo Photon II CPAD'
_diffrn_measurement_method '\f and \w scans'
_diffrn_radiation_monochromator 'Quazar focussing montel optics'
_diffrn_radiation_source 'ImuS high brilliance micro-focus tube'
_diffrn_radiation_type MoK\a
_diffrn_radiation_wavelength 0.71073
_diffrn_reflns_av_R_equivalents 0.0454
_diffrn_reflns_av_unetI/netI 0.0200
_diffrn_reflns_Laue_measured_fraction_full 0.996
_diffrn_reflns_Laue_measured_fraction_max 0.996
_diffrn_reflns_limit_h_max 11
_diffrn_reflns_limit_h_min -11
_diffrn_reflns_limit_k_max 21
_diffrn_reflns_limit_k_min -21
_diffrn_reflns_limit_l_max 18
_diffrn_reflns_limit_l_min -18
_diffrn_reflns_number 119304
_diffrn_reflns_point_group_measured_fraction_full 0.996
_diffrn_reflns_point_group_measured_fraction_max 0.996
_diffrn_reflns_theta_full 25.242
_diffrn_reflns_theta_max 30.542
_diffrn_reflns_theta_min 2.625
_diffrn_standards_number 0
_exptl_absorpt_coefficient_mu 0.127
_exptl_absorpt_correction_T_max 0.7461
_exptl_absorpt_correction_T_min 0.6732
_exptl_absorpt_correction_type multi-scan
_exptl_absorpt_process_details
;
SADABS-2016/2 (Bruker,2016/2) was used for absorption correction.
wR2(int) was 0.0879 before and 0.0579 after correction.
The Ratio of minimum to maximum transmission is 0.9023.
The \l/2 correction factor is Not present.
;
_exptl_crystal_colour colorless
_exptl_crystal_density_diffrn 1.282
_exptl_crystal_description block
_exptl_crystal_F_000 624
_exptl_crystal_recrystallization_method 'Re-crystallisation from solvent: n-heptane, 1,2-difluorobenzene'
_exptl_crystal_size_max 0.22
_exptl_crystal_size_mid 0.17
_exptl_crystal_size_min 0.15
_refine_diff_density_max 0.284
_refine_diff_density_min -0.228
_refine_diff_density_rms 0.041
_refine_ls_abs_structure_details
;
 Flack x determined using 4286 quotients [(I+)-(I-)]/[(I+)+(I-)]
 (Parsons, Flack and Wagner, Acta Cryst. B69 (2013) 249-259).
;
_refine_ls_abs_structure_Flack -0.013(14)
_refine_ls_extinction_method none
_refine_ls_goodness_of_fit_ref 1.054
_refine_ls_hydrogen_treatment mixed
_refine_ls_matrix_type full
_refine_ls_number_parameters 415
_refine_ls_number_reflns 9440
_refine_ls_number_restraints 1
_refine_ls_restrained_S_all 1.054
_refine_ls_R_factor_all 0.0322
_refine_ls_R_factor_gt 0.0307
_refine_ls_shift/su_max 0.000
_refine_ls_shift/su_mean 0.000
_refine_ls_structure_factor_coef Fsqd
_refine_ls_weighting_details 'w=1/[\s^2^(Fo^2^)+(0.0515P)^2^+0.2188P] where P=(Fo^2^+2Fc^2^)/3'
_refine_ls_weighting_scheme calc
_refine_ls_wR_factor_gt 0.0801
_refine_ls_wR_factor_ref 0.0812
_reflns_Friedel_coverage 0.932
_reflns_Friedel_fraction_full 0.996
_reflns_Friedel_fraction_max 0.995
_reflns_number_gt 9154
_reflns_number_total 9440
_reflns_threshold_expression 'I > 2\s(I)'
_cod_data_source_file d3cc04972h2.cif
_cod_data_source_block rd2206
_cod_database_code 7132372
_shelx_shelxl_version_number 2018/3
_shelx_space_group_comment
;
The symmetry employed for this shelxl refinement is uniquely defined
by the following loop, which should always be used as a source of
symmetry information in preference to the above space-group names.
They are only intended as comments.
;
_shelx_estimated_absorpt_t_max 0.981
_shelx_estimated_absorpt_t_min 0.973
_olex2_refinement_description
;
1. Fixed Uiso
 At 1.2 times of:
  All C(H) groups
 At 1.5 times of:
  All B(H,H,H) groups
2.a Aromatic/amide H refined with riding coordinates:
 C2(H2), C3(H3), C4(H4), C5(H5), C8(H8), C10(H10), C11(H11), C12(H12),
 C13(H13), C16(H16), C17(H17), C18(H18), C19(H19), C20(H20), C22(H22), C23(H23),
  C25(H25), C26(H26), C27(H27), C28(H28), C33(H33), C34(H34), C35(H35),
 C36(H36), C38(H38), C39(H39)
;
_olex2_submission_special_instructions 'No special instructions were received'

loop_
_space_group_symop_operation_xyz
'x, y, z'
'-x, y+1/2, -z'

loop_
_atom_site_label
_atom_site_type_symbol
_atom_site_fract_x
_atom_site_fract_y
_atom_site_fract_z
_atom_site_U_iso_or_equiv
_atom_site_adp_type
_atom_site_occupancy
_atom_site_site_symmetry_order
_atom_site_calc_flag
_atom_site_refinement_flags_posn
_atom_site_refinement_flags_adp
_atom_site_refinement_flags_occupancy
_atom_site_disorder_assembly
_atom_site_disorder_group
P1 P 0.40069(5) 0.55412(2) 0.20367(3) 0.01374(8) Uani 1 1 d . . . . .
O1 O 0.44958(14) 0.64670(7) 0.26084(8) 0.0151(2) Uani 1 1 d . . . . .
O2 O 0.21929(14) 0.53255(7) 0.24149(9) 0.0169(2) Uani 1 1 d . . . . .
N1 N 0.55153(17) 0.49002(9) 0.26392(9) 0.0144(2) Uani 1 1 d . . . . .
B1 B 0.3697(2) 0.55180(14) 0.05756(13) 0.0202(3) Uani 1 1 d . . . . .
H1A H 0.265(3) 0.6044(18) 0.033(2) 0.030 Uiso 1 1 d R . . . .
H1B H 0.501(3) 0.5659(17) 0.0360(19) 0.030 Uiso 1 1 d R . . . .
H1C H 0.328(3) 0.4864(18) 0.040(2) 0.030 Uiso 1 1 d R . . . .
C1 C 0.65544(19) 0.43570(10) 0.20703(11) 0.0146(3) Uani 1 1 d . . . . .
C2 C 0.8077(2) 0.46916(11) 0.17971(11) 0.0171(3) Uani 1 1 d . . . . .
H2 H 0.840459 0.527911 0.195921 0.021 Uiso 1 1 calc R . . . .
C3 C 0.9117(2) 0.41565(11) 0.12834(11) 0.0185(3) Uani 1 1 d . . . . .
H3 H 1.016710 0.437545 0.110438 0.022 Uiso 1 1 calc R . . . .
C4 C 0.8613(2) 0.33027(11) 0.10348(11) 0.0177(3) Uani 1 1 d . . . . .
H4 H 0.931642 0.294058 0.067944 0.021 Uiso 1 1 calc R . . . .
C5 C 0.7087(2) 0.29745(10) 0.13023(11) 0.0162(3) Uani 1 1 d . . . . .
H5 H 0.673875 0.239504 0.111093 0.019 Uiso 1 1 calc R . . . .
C6 C 0.60553(19) 0.34920(10) 0.18528(11) 0.0142(3) Uani 1 1 d . . . . .
C7 C 0.45888(19) 0.30838(10) 0.22604(11) 0.0146(3) Uani 1 1 d . . . . .
C8 C 0.4207(2) 0.32442(10) 0.32237(12) 0.0164(3) Uani 1 1 d . . . . .
H8 H 0.329039 0.291051 0.342367 0.020 Uiso 1 1 calc R . . . .
C9 C 0.5033(2) 0.38672(10) 0.39929(11) 0.0161(3) Uani 1 1 d . . . . .
C10 C 0.5132(2) 0.36748(12) 0.50565(12) 0.0201(3) Uani 1 1 d . . . . .
H10 H 0.469522 0.313389 0.526326 0.024 Uiso 1 1 calc R . . . .
C11 C 0.5858(2) 0.42643(13) 0.58085(12) 0.0234(3) Uani 1 1 d . . . . .
H11 H 0.592318 0.412226 0.652268 0.028 Uiso 1 1 calc R . . . .
C12 C 0.6488(2) 0.50599(13) 0.55178(13) 0.0246(3) Uani 1 1 d . . . . .
H12 H 0.698795 0.545986 0.603419 0.029 Uiso 1 1 calc R . . . .
C13 C 0.6391(2) 0.52747(12) 0.44730(12) 0.0203(3) Uani 1 1 d . . . . .
H13 H 0.682096 0.581955 0.427352 0.024 Uiso 1 1 calc R . . . .
C14 C 0.5657(2) 0.46822(11) 0.37227(11) 0.0157(3) Uani 1 1 d . . . . .
C15 C 0.3603(2) 0.24027(11) 0.16089(12) 0.0173(3) Uani 1 1 d . . . . .
C16 C 0.2966(2) 0.25683(11) 0.05669(13) 0.0215(3) Uani 1 1 d . . . . .
H16 H 0.322265 0.310607 0.025938 0.026 Uiso 1 1 calc R . . . .
C17 C 0.1956(2) 0.19456(13) -0.00207(15) 0.0287(4) Uani 1 1 d . . . . .
H17 H 0.151410 0.206385 -0.072581 0.034 Uiso 1 1 calc R . . . .
C18 C 0.1593(3) 0.11558(15) 0.04167(18) 0.0348(5) Uani 1 1 d . . . . .
H18 H 0.087756 0.074018 0.001802 0.042 Uiso 1 1 calc R . . . .
C19 C 0.2276(3) 0.09712(14) 0.14391(18) 0.0363(5) Uani 1 1 d . . . . .
H19 H 0.205728 0.042203 0.173361 0.044 Uiso 1 1 calc R . . . .
C20 C 0.3280(3) 0.15920(13) 0.20314(14) 0.0294(4) Uani 1 1 d . . . . .
H20 H 0.374934 0.146282 0.272934 0.035 Uiso 1 1 calc R . . . .
C21 C 0.32368(19) 0.71232(10) 0.24148(11) 0.0145(3) Uani 1 1 d . . . . .
C22 C 0.3502(2) 0.77751(10) 0.16878(11) 0.0171(3) Uani 1 1 d . . . . .
H22 H 0.449956 0.776348 0.135510 0.021 Uiso 1 1 calc R . . . .
C23 C 0.2301(2) 0.84239(11) 0.14697(11) 0.0177(3) Uani 1 1 d . . . . .
H23 H 0.249914 0.888319 0.101156 0.021 Uiso 1 1 calc R . . . .
C24 C 0.0764(2) 0.84178(10) 0.19204(11) 0.0164(3) Uani 1 1 d . . . . .
C25 C -0.0577(2) 0.90334(11) 0.16098(13) 0.0208(3) Uani 1 1 d . . . . .
H25 H -0.040955 0.947604 0.112361 0.025 Uiso 1 1 calc R . . . .
C26 C -0.2098(2) 0.89986(12) 0.19986(14) 0.0236(3) Uani 1 1 d . . . . .
H26 H -0.297757 0.941543 0.178602 0.028 Uiso 1 1 calc R . . . .
C27 C -0.2358(2) 0.83381(12) 0.27199(13) 0.0219(3) Uani 1 1 d . . . . .
H27 H -0.341500 0.831623 0.299177 0.026 Uiso 1 1 calc R . . . .
C28 C -0.1101(2) 0.77283(11) 0.30321(12) 0.0183(3) Uani 1 1 d . . . . .
H28 H -0.130808 0.728459 0.350810 0.022 Uiso 1 1 calc R . . . .
C29 C 0.0509(2) 0.77529(10) 0.26509(11) 0.0149(3) Uani 1 1 d . . . . .
C30 C 0.18254(19) 0.71076(10) 0.29317(11) 0.0140(3) Uani 1 1 d . . . . .
C31 C 0.16366(19) 0.63946(10) 0.36864(11) 0.0144(3) Uani 1 1 d . . . . .
C32 C 0.12842(19) 0.65629(10) 0.47211(11) 0.0151(3) Uani 1 1 d . . . . .
C33 C 0.1292(2) 0.74185(11) 0.51440(11) 0.0170(3) Uani 1 1 d . . . . .
H33 H 0.153926 0.790354 0.473589 0.020 Uiso 1 1 calc R . . . .
C34 C 0.0946(2) 0.75558(12) 0.61350(12) 0.0206(3) Uani 1 1 d . . . . .
H34 H 0.096547 0.813294 0.640517 0.025 Uiso 1 1 calc R . . . .
C35 C 0.0563(2) 0.68449(13) 0.67551(13) 0.0238(3) Uani 1 1 d . . . . .
H35 H 0.029057 0.694525 0.743119 0.029 Uiso 1 1 calc R . . . .
C36 C 0.0587(2) 0.60117(12) 0.63762(13) 0.0219(3) Uani 1 1 d . . . . .
H36 H 0.035415 0.553553 0.680177 0.026 Uiso 1 1 calc R . . . .
C37 C 0.0953(2) 0.58441(11) 0.53603(12) 0.0173(3) Uani 1 1 d . . . . .
C38 C 0.0988(2) 0.49781(11) 0.49754(13) 0.0192(3) Uani 1 1 d . . . . .
H38 H 0.071692 0.450233 0.539057 0.023 Uiso 1 1 calc R . . . .
C39 C 0.1409(2) 0.48232(10) 0.40113(13) 0.0182(3) Uani 1 1 d . . . . .
H39 H 0.145121 0.424220 0.375934 0.022 Uiso 1 1 calc R . . . .
C40 C 0.17812(18) 0.55358(11) 0.33949(11) 0.0152(2) Uani 1 1 d . . . . .

loop_
_atom_site_aniso_label
_atom_site_aniso_U_11
_atom_site_aniso_U_22
_atom_site_aniso_U_33
_atom_site_aniso_U_23
_atom_site_aniso_U_13
_atom_site_aniso_U_12
P1 0.01268(15) 0.01468(16) 0.01388(15) -0.00162(13) 0.00202(11) -0.00210(13)
O1 0.0132(5) 0.0144(5) 0.0175(5) -0.0018(4) 0.0017(4) -0.0024(4)
O2 0.0142(5) 0.0184(5) 0.0187(5) -0.0054(4) 0.0050(4) -0.0053(4)
N1 0.0162(6) 0.0158(6) 0.0116(5) -0.0010(4) 0.0030(4) 0.0007(4)
B1 0.0198(7) 0.0246(8) 0.0159(7) -0.0004(7) 0.0016(5) -0.0004(7)
C1 0.0153(6) 0.0174(7) 0.0110(5) -0.0002(5) 0.0016(5) 0.0003(5)
C2 0.0161(7) 0.0208(7) 0.0144(6) -0.0008(5) 0.0021(5) -0.0032(5)
C3 0.0141(7) 0.0274(8) 0.0147(6) 0.0002(6) 0.0043(5) -0.0016(6)
C4 0.0164(7) 0.0238(7) 0.0133(6) 0.0001(5) 0.0033(5) 0.0023(6)
C5 0.0171(7) 0.0180(7) 0.0135(6) -0.0008(5) 0.0023(5) 0.0020(5)
C6 0.0139(6) 0.0171(6) 0.0116(5) 0.0004(5) 0.0015(5) -0.0003(5)
C7 0.0145(6) 0.0143(6) 0.0151(6) 0.0002(5) 0.0027(5) -0.0017(5)
C8 0.0174(7) 0.0166(7) 0.0160(6) 0.0004(5) 0.0044(5) -0.0019(5)
C9 0.0160(6) 0.0197(7) 0.0128(6) -0.0006(5) 0.0035(5) 0.0010(5)
C10 0.0201(7) 0.0269(8) 0.0141(6) 0.0018(5) 0.0051(5) 0.0024(6)
C11 0.0213(8) 0.0365(9) 0.0125(6) -0.0010(6) 0.0026(5) 0.0025(7)
C12 0.0215(8) 0.0352(10) 0.0165(7) -0.0072(6) 0.0011(6) -0.0016(7)
C13 0.0190(7) 0.0237(7) 0.0182(7) -0.0055(6) 0.0026(5) -0.0026(6)
C14 0.0160(6) 0.0199(7) 0.0111(5) -0.0015(5) 0.0023(5) -0.0001(5)
C15 0.0163(6) 0.0173(7) 0.0193(6) -0.0045(5) 0.0059(5) -0.0023(5)
C16 0.0188(7) 0.0205(7) 0.0237(7) -0.0049(6) -0.0020(6) 0.0030(6)
C17 0.0205(8) 0.0315(9) 0.0317(9) -0.0153(7) -0.0041(6) 0.0054(7)
C18 0.0261(9) 0.0354(10) 0.0457(11) -0.0256(9) 0.0144(8) -0.0117(8)
C19 0.0504(12) 0.0260(9) 0.0382(10) -0.0141(8) 0.0254(9) -0.0191(9)
C20 0.0442(11) 0.0233(8) 0.0237(8) -0.0044(7) 0.0152(7) -0.0125(8)
C21 0.0152(6) 0.0135(6) 0.0146(6) -0.0020(5) 0.0012(5) -0.0023(5)
C22 0.0201(7) 0.0173(7) 0.0142(6) -0.0015(5) 0.0035(5) -0.0051(5)
C23 0.0234(7) 0.0164(7) 0.0128(6) -0.0004(5) 0.0007(5) -0.0041(6)
C24 0.0196(7) 0.0150(6) 0.0133(6) -0.0014(5) -0.0015(5) -0.0022(5)
C25 0.0256(8) 0.0158(7) 0.0189(7) -0.0004(5) -0.0037(6) -0.0001(6)
C26 0.0226(8) 0.0230(8) 0.0226(7) -0.0014(6) -0.0047(6) 0.0050(6)
C27 0.0171(7) 0.0270(8) 0.0208(7) -0.0037(6) 0.0002(5) 0.0029(6)
C28 0.0165(7) 0.0217(7) 0.0162(6) -0.0011(5) 0.0010(5) -0.0008(6)
C29 0.0155(6) 0.0159(6) 0.0125(6) -0.0018(5) -0.0003(5) -0.0006(5)
C30 0.0151(6) 0.0137(6) 0.0128(5) -0.0001(5) 0.0011(5) -0.0021(5)
C31 0.0125(6) 0.0160(7) 0.0147(6) 0.0002(5) 0.0020(5) -0.0018(5)
C32 0.0134(6) 0.0182(7) 0.0137(6) 0.0014(5) 0.0021(5) -0.0017(5)
C33 0.0161(6) 0.0186(7) 0.0160(6) -0.0005(5) 0.0016(5) -0.0020(5)
C34 0.0221(7) 0.0233(8) 0.0162(6) -0.0045(6) 0.0023(5) -0.0039(6)
C35 0.0229(7) 0.0334(9) 0.0154(6) -0.0027(6) 0.0040(5) -0.0062(7)
C36 0.0218(7) 0.0273(8) 0.0167(7) 0.0040(6) 0.0036(5) -0.0052(6)
C37 0.0151(6) 0.0195(7) 0.0171(6) 0.0034(5) 0.0020(5) -0.0024(5)
C38 0.0178(7) 0.0177(7) 0.0226(7) 0.0049(6) 0.0043(6) -0.0018(5)
C39 0.0147(7) 0.0149(7) 0.0257(7) 0.0010(6) 0.0048(5) -0.0018(5)
C40 0.0119(6) 0.0172(6) 0.0170(6) -0.0016(6) 0.0033(4) -0.0025(6)

loop_
_atom_type_symbol
_atom_type_description
_atom_type_scat_dispersion_real
_atom_type_scat_dispersion_imag
_atom_type_scat_source
C C 0.0033 0.0016 'International Tables Vol C Tables 4.2.6.8 and 6.1.1.4'
H H 0.0000 0.0000 'International Tables Vol C Tables 4.2.6.8 and 6.1.1.4'
B B 0.0013 0.0007 'International Tables Vol C Tables 4.2.6.8 and 6.1.1.4'
N N 0.0061 0.0033 'International Tables Vol C Tables 4.2.6.8 and 6.1.1.4'
O O 0.0106 0.0060 'International Tables Vol C Tables 4.2.6.8 and 6.1.1.4'
P P 0.1023 0.0942 'International Tables Vol C Tables 4.2.6.8 and 6.1.1.4'

loop_
_geom_angle_atom_site_label_1
_geom_angle_atom_site_label_2
_geom_angle_atom_site_label_3
_geom_angle
_geom_angle_site_symmetry_1
_geom_angle_site_symmetry_3
_geom_angle_publ_flag
O1 P1 N1 101.42(6) . . ?
O1 P1 B1 117.87(8) . . ?
O2 P1 O1 101.42(6) . . ?
O2 P1 N1 109.76(6) . . ?
O2 P1 B1 108.64(7) . . ?
N1 P1 B1 116.53(8) . . ?
C21 O1 P1 115.51(9) . . ?
C40 O2 P1 124.57(9) . . ?
C1 N1 P1 121.29(10) . . ?
C14 N1 P1 123.48(10) . . ?
C14 N1 C1 113.81(12) . . ?
P1 B1 H1A 104.2(13) . . ?
P1 B1 H1B 105.3(12) . . ?
P1 B1 H1C 103.0(14) . . ?
H1A B1 H1B 115.7(19) . . ?
H1A B1 H1C 114(2) . . ?
H1B B1 H1C 112.8(19) . . ?
C2 C1 N1 119.41(14) . . ?
C2 C1 C6 121.39(14) . . ?
C6 C1 N1 119.12(13) . . ?
C1 C2 H2 120.3 . . ?
C1 C2 C3 119.48(15) . . ?
C3 C2 H2 120.3 . . ?
C2 C3 H3 120.1 . . ?
C4 C3 C2 119.81(15) . . ?
C4 C3 H3 120.1 . . ?
C3 C4 H4 119.8 . . ?
C3 C4 C5 120.47(15) . . ?
C5 C4 H4 119.8 . . ?
C4 C5 H5 119.7 . . ?
C4 C5 C6 120.57(15) . . ?
C6 C5 H5 119.7 . . ?
C1 C6 C5 118.20(14) . . ?
C1 C6 C7 122.52(13) . . ?
C5 C6 C7 119.03(14) . . ?
C6 C7 C15 117.26(12) . . ?
C8 C7 C6 123.26(13) . . ?
C8 C7 C15 119.21(13) . . ?
C7 C8 H8 116.0 . . ?
C7 C8 C9 128.06(14) . . ?
C9 C8 H8 116.0 . . ?
C10 C9 C8 119.50(14) . . ?
C14 C9 C8 122.83(13) . . ?
C14 C9 C10 117.57(14) . . ?
C9 C10 H10 119.5 . . ?
C11 C10 C9 121.01(16) . . ?
C11 C10 H10 119.5 . . ?
C10 C11 H11 119.9 . . ?
C12 C11 C10 120.12(15) . . ?
C12 C11 H11 119.9 . . ?
C11 C12 H12 119.8 . . ?
C11 C12 C13 120.31(16) . . ?
C13 C12 H12 119.8 . . ?
C12 C13 H13 120.3 . . ?
C12 C13 C14 119.31(16) . . ?
C14 C13 H13 120.3 . . ?
C9 C14 N1 118.26(13) . . ?
C13 C14 N1 120.07(14) . . ?
C13 C14 C9 121.67(14) . . ?
C16 C15 C7 120.52(15) . . ?
C20 C15 C7 120.49(15) . . ?
C20 C15 C16 118.99(15) . . ?
C15 C16 H16 120.0 . . ?
C17 C16 C15 120.09(17) . . ?
C17 C16 H16 120.0 . . ?
C16 C17 H17 119.8 . . ?
C18 C17 C16 120.38(18) . . ?
C18 C17 H17 119.8 . . ?
C17 C18 H18 120.0 . . ?
C17 C18 C19 119.96(17) . . ?
C19 C18 H18 120.0 . . ?
C18 C19 H19 120.0 . . ?
C18 C19 C20 119.90(19) . . ?
C20 C19 H19 120.0 . . ?
C15 C20 H20 119.7 . . ?
C19 C20 C15 120.58(19) . . ?
C19 C20 H20 119.7 . . ?
O1 C21 C22 117.07(13) . . ?
C30 C21 O1 119.60(13) . . ?
C30 C21 C22 123.33(14) . . ?
C21 C22 H22 120.5 . . ?
C23 C22 C21 119.04(14) . . ?
C23 C22 H22 120.5 . . ?
C22 C23 H23 119.6 . . ?
C22 C23 C24 120.71(14) . . ?
C24 C23 H23 119.6 . . ?
C23 C24 C25 121.01(15) . . ?
C23 C24 C29 119.58(14) . . ?
C25 C24 C29 119.30(15) . . ?
C24 C25 H25 119.4 . . ?
C26 C25 C24 121.18(16) . . ?
C26 C25 H25 119.4 . . ?
C25 C26 H26 120.2 . . ?
C25 C26 C27 119.67(16) . . ?
C27 C26 H26 120.2 . . ?
C26 C27 H27 119.6 . . ?
C28 C27 C26 120.87(16) . . ?
C28 C27 H27 119.6 . . ?
C27 C28 H28 119.6 . . ?
C27 C28 C29 120.86(15) . . ?
C29 C28 H28 119.6 . . ?
C24 C29 C30 119.51(14) . . ?
C28 C29 C24 118.11(14) . . ?
C28 C29 C30 122.28(14) . . ?
C21 C30 C29 117.56(13) . . ?
C21 C30 C31 120.07(13) . . ?
C29 C30 C31 122.17(13) . . ?
C32 C31 C30 122.63(13) . . ?
C40 C31 C30 119.70(13) . . ?
C40 C31 C32 117.66(13) . . ?
C33 C32 C31 122.56(13) . . ?
C33 C32 C37 118.32(13) . . ?
C37 C32 C31 119.11(14) . . ?
C32 C33 H33 119.5 . . ?
C34 C33 C32 121.03(15) . . ?
C34 C33 H33 119.5 . . ?
C33 C34 H34 119.7 . . ?
C33 C34 C35 120.54(16) . . ?
C35 C34 H34 119.7 . . ?
C34 C35 H35 120.2 . . ?
C36 C35 C34 119.65(15) . . ?
C36 C35 H35 120.2 . . ?
C35 C36 H36 119.3 . . ?
C35 C36 C37 121.38(16) . . ?
C37 C36 H36 119.3 . . ?
C36 C37 C32 119.03(15) . . ?
C38 C37 C32 119.90(14) . . ?
C38 C37 C36 121.07(15) . . ?
C37 C38 H38 119.8 . . ?
C39 C38 C37 120.48(14) . . ?
C39 C38 H38 119.8 . . ?
C38 C39 H39 120.4 . . ?
C38 C39 C40 119.26(15) . . ?
C40 C39 H39 120.4 . . ?
O2 C40 C39 115.94(14) . . ?
C31 C40 O2 120.69(13) . . ?
C31 C40 C39 123.21(14) . . ?

loop_
_geom_bond_atom_site_label_1
_geom_bond_atom_site_label_2
_geom_bond_distance
_geom_bond_site_symmetry_2
_geom_bond_publ_flag
P1 O1 1.6198(11) . ?
P1 O2 1.6086(11) . ?
P1 N1 1.6435(14) . ?
P1 B1 1.8841(17) . ?
O1 C21 1.4047(18) . ?
O2 C40 1.4013(17) . ?
N1 C1 1.4444(19) . ?
N1 C14 1.4395(18) . ?
B1 H1A 1.16(3) . ?
B1 H1B 1.12(3) . ?
B1 H1C 1.07(3) . ?
C1 C2 1.394(2) . ?
C1 C6 1.397(2) . ?
C2 H2 0.9500 . ?
C2 C3 1.396(2) . ?
C3 H3 0.9500 . ?
C3 C4 1.389(2) . ?
C4 H4 0.9500 . ?
C4 C5 1.391(2) . ?
C5 H5 0.9500 . ?
C5 C6 1.404(2) . ?
C6 C7 1.476(2) . ?
C7 C8 1.356(2) . ?
C7 C15 1.486(2) . ?
C8 H8 0.9500 . ?
C8 C9 1.463(2) . ?
C9 C10 1.408(2) . ?
C9 C14 1.404(2) . ?
C10 H10 0.9500 . ?
C10 C11 1.390(2) . ?
C11 H11 0.9500 . ?
C11 C12 1.388(3) . ?
C12 H12 0.9500 . ?
C12 C13 1.392(2) . ?
C13 H13 0.9500 . ?
C13 C14 1.393(2) . ?
C15 C16 1.399(2) . ?
C15 C20 1.396(2) . ?
C16 H16 0.9500 . ?
C16 C17 1.393(2) . ?
C17 H17 0.9500 . ?
C17 C18 1.384(3) . ?
C18 H18 0.9500 . ?
C18 C19 1.389(4) . ?
C19 H19 0.9500 . ?
C19 C20 1.392(3) . ?
C20 H20 0.9500 . ?
C21 C22 1.413(2) . ?
C21 C30 1.380(2) . ?
C22 H22 0.9500 . ?
C22 C23 1.369(2) . ?
C23 H23 0.9500 . ?
C23 C24 1.418(2) . ?
C24 C25 1.425(2) . ?
C24 C29 1.428(2) . ?
C25 H25 0.9500 . ?
C25 C26 1.366(3) . ?
C26 H26 0.9500 . ?
C26 C27 1.416(3) . ?
C27 H27 0.9500 . ?
C27 C28 1.374(2) . ?
C28 H28 0.9500 . ?
C28 C29 1.425(2) . ?
C29 C30 1.436(2) . ?
C30 C31 1.491(2) . ?
C31 C32 1.440(2) . ?
C31 C40 1.377(2) . ?
C32 C33 1.420(2) . ?
C32 C37 1.427(2) . ?
C33 H33 0.9500 . ?
C33 C34 1.375(2) . ?
C34 H34 0.9500 . ?
C34 C35 1.414(2) . ?
C35 H35 0.9500 . ?
C35 C36 1.368(3) . ?
C36 H36 0.9500 . ?
C36 C37 1.420(2) . ?
C37 C38 1.419(2) . ?
C38 H38 0.9500 . ?
C38 C39 1.367(2) . ?
C39 H39 0.9500 . ?
C39 C40 1.411(2) . ?

loop_
_geom_torsion_atom_site_label_1
_geom_torsion_atom_site_label_2
_geom_torsion_atom_site_label_3
_geom_torsion_atom_site_label_4
_geom_torsion
_geom_torsion_site_symmetry_1
_geom_torsion_site_symmetry_2
_geom_torsion_site_symmetry_3
_geom_torsion_site_symmetry_4
_geom_torsion_publ_flag
P1 O1 C21 C22 -101.58(13) . . . . ?
P1 O1 C21 C30 78.59(15) . . . . ?
P1 O2 C40 C31 66.03(17) . . . . ?
P1 O2 C40 C39 -118.46(13) . . . . ?
P1 N1 C1 C2 89.01(16) . . . . ?
P1 N1 C1 C6 -94.27(15) . . . . ?
P1 N1 C14 C9 100.61(16) . . . . ?
P1 N1 C14 C13 -79.07(18) . . . . ?
O1 P1 O2 C40 -34.94(13) . . . . ?
O1 P1 N1 C1 -128.70(12) . . . . ?
O1 P1 N1 C14 65.71(13) . . . . ?
O1 C21 C22 C23 179.53(13) . . . . ?
O1 C21 C30 C29 -175.37(12) . . . . ?
O1 C21 C30 C31 -0.4(2) . . . . ?
O2 P1 O1 C21 -54.47(11) . . . . ?
O2 P1 N1 C1 124.62(12) . . . . ?
O2 P1 N1 C14 -40.97(14) . . . . ?
N1 P1 O1 C21 -167.58(10) . . . . ?
N1 P1 O2 C40 71.75(13) . . . . ?
N1 C1 C2 C3 177.48(13) . . . . ?
N1 C1 C6 C5 -179.78(13) . . . . ?
N1 C1 C6 C7 -5.5(2) . . . . ?
B1 P1 O1 C21 63.93(12) . . . . ?
B1 P1 O2 C40 -159.79(13) . . . . ?
B1 P1 N1 C1 0.64(15) . . . . ?
B1 P1 N1 C14 -164.95(13) . . . . ?
C1 N1 C14 C9 -65.95(18) . . . . ?
C1 N1 C14 C13 114.37(16) . . . . ?
C1 C2 C3 C4 1.1(2) . . . . ?
C1 C6 C7 C8 -37.4(2) . . . . ?
C1 C6 C7 C15 148.63(14) . . . . ?
C2 C1 C6 C5 -3.1(2) . . . . ?
C2 C1 C6 C7 171.13(14) . . . . ?
C2 C3 C4 C5 -0.6(2) . . . . ?
C3 C4 C5 C6 -1.8(2) . . . . ?
C4 C5 C6 C1 3.6(2) . . . . ?
C4 C5 C6 C7 -170.88(14) . . . . ?
C5 C6 C7 C8 136.83(16) . . . . ?
C5 C6 C7 C15 -37.2(2) . . . . ?
C6 C1 C2 C3 0.8(2) . . . . ?
C6 C7 C8 C9 4.8(3) . . . . ?
C6 C7 C15 C16 -51.7(2) . . . . ?
C6 C7 C15 C20 129.09(17) . . . . ?
C7 C8 C9 C10 -148.29(17) . . . . ?
C7 C8 C9 C14 35.4(3) . . . . ?
C7 C15 C16 C17 -176.15(15) . . . . ?
C7 C15 C20 C19 176.40(18) . . . . ?
C8 C7 C15 C16 134.02(16) . . . . ?
C8 C7 C15 C20 -45.2(2) . . . . ?
C8 C9 C10 C11 -177.95(16) . . . . ?
C8 C9 C14 N1 -1.7(2) . . . . ?
C8 C9 C14 C13 178.02(15) . . . . ?
C9 C10 C11 C12 0.5(3) . . . . ?
C10 C9 C14 N1 -178.06(14) . . . . ?
C10 C9 C14 C13 1.6(2) . . . . ?
C10 C11 C12 C13 0.3(3) . . . . ?
C11 C12 C13 C14 -0.1(3) . . . . ?
C12 C13 C14 N1 178.78(15) . . . . ?
C12 C13 C14 C9 -0.9(2) . . . . ?
C14 N1 C1 C2 -104.10(16) . . . . ?
C14 N1 C1 C6 72.62(17) . . . . ?
C14 C9 C10 C11 -1.4(2) . . . . ?
C15 C7 C8 C9 178.68(15) . . . . ?
C15 C16 C17 C18 -0.8(3) . . . . ?
C16 C15 C20 C19 -2.8(3) . . . . ?
C16 C17 C18 C19 -1.7(3) . . . . ?
C17 C18 C19 C20 2.0(3) . . . . ?
C18 C19 C20 C15 0.3(3) . . . . ?
C20 C15 C16 C17 3.0(3) . . . . ?
C21 C22 C23 C24 -3.5(2) . . . . ?
C21 C30 C31 C32 129.61(15) . . . . ?
C21 C30 C31 C40 -51.1(2) . . . . ?
C22 C21 C30 C29 4.8(2) . . . . ?
C22 C21 C30 C31 179.83(14) . . . . ?
C22 C23 C24 C25 -172.91(14) . . . . ?
C22 C23 C24 C29 3.3(2) . . . . ?
C23 C24 C25 C26 176.24(15) . . . . ?
C23 C24 C29 C28 -175.55(14) . . . . ?
C23 C24 C29 C30 1.0(2) . . . . ?
C24 C25 C26 C27 -0.3(2) . . . . ?
C24 C29 C30 C21 -4.9(2) . . . . ?
C24 C29 C30 C31 -179.78(13) . . . . ?
C25 C24 C29 C28 0.7(2) . . . . ?
C25 C24 C29 C30 177.26(14) . . . . ?
C25 C26 C27 C28 -0.3(3) . . . . ?
C26 C27 C28 C29 1.0(2) . . . . ?
C27 C28 C29 C24 -1.3(2) . . . . ?
C27 C28 C29 C30 -177.69(15) . . . . ?
C28 C29 C30 C21 171.53(14) . . . . ?
C28 C29 C30 C31 -3.4(2) . . . . ?
C29 C24 C25 C26 0.0(2) . . . . ?
C29 C30 C31 C32 -55.6(2) . . . . ?
C29 C30 C31 C40 123.66(16) . . . . ?
C30 C21 C22 C23 -0.6(2) . . . . ?
C30 C31 C32 C33 -7.7(2) . . . . ?
C30 C31 C32 C37 173.84(13) . . . . ?
C30 C31 C40 O2 3.3(2) . . . . ?
C30 C31 C40 C39 -171.83(14) . . . . ?
C31 C32 C33 C34 179.88(15) . . . . ?
C31 C32 C37 C36 -179.32(14) . . . . ?
C31 C32 C37 C38 0.5(2) . . . . ?
C32 C31 C40 O2 -177.36(12) . . . . ?
C32 C31 C40 C39 7.5(2) . . . . ?
C32 C33 C34 C35 -0.4(2) . . . . ?
C32 C37 C38 C39 2.8(2) . . . . ?
C33 C32 C37 C36 2.1(2) . . . . ?
C33 C32 C37 C38 -178.04(15) . . . . ?
C33 C34 C35 C36 2.0(3) . . . . ?
C34 C35 C36 C37 -1.4(3) . . . . ?
C35 C36 C37 C32 -0.6(2) . . . . ?
C35 C36 C37 C38 179.52(16) . . . . ?
C36 C37 C38 C39 -177.38(15) . . . . ?
C37 C32 C33 C34 -1.6(2) . . . . ?
C37 C38 C39 C40 -1.1(2) . . . . ?
C38 C39 C40 O2 -179.68(14) . . . . ?
C38 C39 C40 C31 -4.3(2) . . . . ?
C40 C31 C32 C33 173.06(14) . . . . ?
C40 C31 C32 C37 -5.4(2) . . . . ?
